data_2012290
loop_
_publ_author_name
'Freire, Eleonora'
'Baggio, Sergio'
'Goeta, Andr\'es'
'Baggio, Ricardo'

_publ_section_title
;<i>trans</i>-Diaqua(2,2'-biquinoline-<i>N</i>,<i>N</i>')(nitrato-<i>O</i>,<i>O</i>')nickel(II)
 nitrate hydrate
;
_journal_issue 11
_journal_name_full 'Acta Crystallographica Section C'
_journal_page_first 1268
_journal_page_last 1270
_journal_paper_doi 10.1107/S0108270101013592
_journal_volume 57
_journal_year 2001
_chemical_formula_iupac '[Ni (N O3) (C18 H12 N2) (H2 O)2] N O3, H2 O'
_chemical_formula_moiety 'C18 H16 N3 Ni O5 1+, N O3 1-, H2 O'
_chemical_formula_sum 'C18 H18 N4 Ni O9'
_chemical_formula_weight 493.07
_chemical_name_systematic
;
trans Diaqua(biquinoline N,N')(nitrato O,O')-Nickel(II) nitrate,hydrate
;
_space_group_IT_number 14
_symmetry_cell_setting monoclinic
_symmetry_space_group_name_Hall '-P 2yn'
_symmetry_space_group_name_H-M 'P 1 21/n 1'
_audit_creation_method SHELXL-97
_cell_angle_alpha 90.00
_cell_angle_beta 94.499(3)
_cell_angle_gamma 90.00
_cell_formula_units_Z 4
_cell_length_a 8.4250(7)
_cell_length_b 11.2156(7)
_cell_length_c 20.8889(14)
_cell_measurement_reflns_used 971
_cell_measurement_temperature 110(2)
_cell_measurement_theta_max 23.45
_cell_measurement_theta_min 12.07
_cell_volume 1967.7(2)
_computing_cell_refinement SMART-NT
_computing_data_collection 'SMART-NT (Bruker, 1999)'
_computing_data_reduction 'SAINT-NT (Bruker, 1999)'
_computing_molecular_graphics 'XP in SHELXTL/PC (Sheldrick, 1991)'
_computing_publication_material 'PARST (Nardelli, 1983) and CSD (Allen & Kennard, 1993)'
_computing_structure_refinement 'SHELXL97 (Sheldrick, 1997)'
_computing_structure_solution 'SHELXS97 (Sheldrick, 1997)'
_diffrn_ambient_temperature 110(2)
_diffrn_detector_area_resol_mean 8
_diffrn_measured_fraction_theta_full .951
_diffrn_measured_fraction_theta_max .951
_diffrn_measurement_device_type 'Bruker SMART CCD 1K area-detector'
_diffrn_measurement_method \w
_diffrn_radiation_monochromator graphite
_diffrn_radiation_source 'fine-focus sealed tube'
_diffrn_radiation_type MoK\a
_diffrn_radiation_wavelength .71073
_diffrn_reflns_av_R_equivalents .0310
_diffrn_reflns_av_sigmaI/netI .0180
_diffrn_reflns_limit_h_max 10
_diffrn_reflns_limit_h_min -11
_diffrn_reflns_limit_k_max 14
_diffrn_reflns_limit_k_min -14
_diffrn_reflns_limit_l_max 27
_diffrn_reflns_limit_l_min -27
_diffrn_reflns_number 24538
_diffrn_reflns_theta_full 28.29
_diffrn_reflns_theta_max 28.29
_diffrn_reflns_theta_min 1.96
_diffrn_standards_decay_% 0
_diffrn_standards_number 0
_exptl_absorpt_coefficient_mu 1.049
_exptl_absorpt_correction_T_max .921
_exptl_absorpt_correction_T_min .691
_exptl_absorpt_correction_type integration
_exptl_absorpt_process_details '(XPREP in SHELXTL; Bruker, 1999)'
_exptl_crystal_colour 'pale blue'
_exptl_crystal_density_diffrn 1.664
_exptl_crystal_density_meas ?
_exptl_crystal_density_method 'not measured'
_exptl_crystal_description 'elongated prism'
_exptl_crystal_F_000 1016
_exptl_crystal_size_max .64
_exptl_crystal_size_mid .14
_exptl_crystal_size_min .08
_refine_diff_density_max .426
_refine_diff_density_min -.342
_refine_ls_extinction_method none
_refine_ls_goodness_of_fit_ref 1.059
_refine_ls_hydrogen_treatment refall
_refine_ls_matrix_type full
_refine_ls_number_parameters 361
_refine_ls_number_reflns 4880
_refine_ls_number_restraints 0
_refine_ls_restrained_S_all 1.059
_refine_ls_R_factor_all .031
_refine_ls_R_factor_gt .025
_refine_ls_shift/su_max <0.001
_refine_ls_shift/su_mean <0.001
_refine_ls_structure_factor_coef Fsqd
_refine_ls_weighting_details 'w = 1/[\s^2^(Fo^2^)+(0.025P)^2^+1.308P] where P = (Fo^2^+2Fc^2^)/3'
_refine_ls_weighting_scheme calc
_refine_ls_wR_factor_ref .064
_reflns_number_gt 4290
_reflns_number_total 4880
_reflns_threshold_expression I>2\s(I)
_cod_data_source_file bk1615.cif
_cod_data_source_block I
_cod_depositor_comments
;
The following automatic conversions were performed:
'_geom_bond_publ_flag' value 'Y' changed to 'y' according to
'/home/saulius/struct/CIF-dictionaries/cif_core.dic' dictionary named
'cif_core.dic' version 2.4.1 from 2010-06-29 (12 times).

Automatic conversion script
Id: cif_fix_enum 1527 2010-12-29 10:47:43Z saulius 

The following automatic conversions were performed:

'_geom_bond_publ_flag' value 'Y' changed to 'y' according to
/home/saulius/struct/CIF-dictionaries/cif_core.dic dictionary named
'cif_core.dic' version 2.4.1 from 2010-06-29 (12 times).

Automatic conversion script
Id: cif_fix_values 1715 2011-07-08 13:25:40Z adriana 

The following automatic conversions were performed:

'_exptl_crystal_density_meas' value 'not measured' was changed to '?'
- the value is perceived as not measured.

Automatic conversion script
Id: cif_fix_values 3008 2015-01-20 13:52:24Z robertas 
;
_cod_original_sg_symbol_H-M 'P 21/n'
_cod_database_code 2012290
_cod_database_fobs_code 2012290

loop_
_symmetry_equiv_pos_as_xyz
'x, y, z'
'-x+1/2, y+1/2, -z+1/2'
'-x, -y, -z'
'x-1/2, -y-1/2, z-1/2'

loop_
_atom_site_label
_atom_site_fract_x
_atom_site_fract_y
_atom_site_fract_z
_atom_site_U_iso_or_equiv
_atom_site_adp_type
_atom_site_calc_flag
_atom_site_refinement_flags
_atom_site_occupancy
_atom_site_disorder_assembly
_atom_site_disorder_group
_atom_site_type_symbol
Ni1 .71854(2) .309418(15) .513594(8) .01182(6) Uani d . 1 . . Ni
N1 .78483(14) .14554(10) .48170(6) .0131(2) Uani d . 1 . . N
N2 .59938(14) .20499(10) .57545(6) .0136(2) Uani d . 1 . . N
C1 .87359(16) .12076(12) .43050(7) .0141(3) Uani d . 1 . . C
C2 .93987(18) .21489(13) .39622(7) .0180(3) Uani d . 1 . . C
H2 .921(2) .2909(16) .4072(8) .014(4) Uiso d . 1 . . H
C3 1.02937(19) .19008(15) .34570(7) .0206(3) Uani d . 1 . . C
H3 1.071(2) .2534(17) .3226(9) .019(4) Uiso d . 1 . . H
C4 1.05637(19) .07106(15) .32684(7) .0211(3) Uani d . 1 . . C
H4 1.119(2) .0568(16) .2905(9) .022(5) Uiso d . 1 . . H
C5 .99398(18) -.02163(14) .35918(7) .0193(3) Uani d . 1 . . C
H5 1.011(2) -.1006(17) .3471(9) .023(5) Uiso d . 1 . . H
C6 .90128(17) .00082(13) .41195(7) .0160(3) Uani d . 1 . . C
C7 .83592(18) -.09132(13) .44729(7) .0175(3) Uani d . 1 . . C
H7 .849(2) -.1697(17) .4365(9) .019(4) Uiso d . 1 . . H
C8 .74967(18) -.06516(13) .49823(7) .0167(3) Uani d . 1 . . C
H8 .703(2) -.1252(18) .5218(9) .025(5) Uiso d . 1 . . H
C9 .72639(16) .05536(12) .51467(7) .0143(3) Uani d . 1 . . C
C10 .63047(16) .08912(12) .56877(7) .0143(3) Uani d . 1 . . C
C11 .57405(18) .00126(13) .61027(7) .0182(3) Uani d . 1 . . C
H11 .602(2) -.0795(18) .6070(9) .025(5) Uiso d . 1 . . H
C12 .48001(18) .03479(14) .65764(7) .0197(3) Uani d . 1 . . C
H12 .441(2) -.0247(18) .6859(9) .030(5) Uiso d . 1 . . H
C13 .43677(17) .15530(14) .66366(7) .0174(3) Uani d . 1 . . C
C14 .32808(19) .19479(15) .70784(7) .0217(3) Uani d . 1 . . C
H14 .286(2) .1397(18) .7332(9) .025(5) Uiso d . 1 . . H
C15 .2839(2) .31151(16) .70976(7) .0240(3) Uani d . 1 . . C
H15 .207(2) .3352(17) .7368(10) .026(5) Uiso d . 1 . . H
C16 .3513(2) .39562(15) .66944(8) .0231(3) Uani d . 1 . . C
H16 .320(2) .4771(19) .6703(10) .033(5) Uiso d . 1 . . H
C17 .45855(19) .36138(14) .62704(7) .0194(3) Uani d . 1 . . C
H17 .498(2) .4172(17) .6011(9) .023(5) Uiso d . 1 . . H
C18 .50117(16) .23994(13) .62171(6) .0147(3) Uani d . 1 . . C
N1A .77664(14) .53075(11) .49505(6) .0149(2) Uani d . 1 . . N
O1A .84085(13) .45064(9) .46278(5) .0180(2) Uani d . 1 . . O
O2A .67325(12) .49408(9) .53239(5) .0166(2) Uani d . 1 . . O
O3A .81033(13) .63638(9) .49116(5) .0206(2) Uani d . 1 . . O
N1B .60734(16) .68543(11) .70420(6) .0193(3) Uani d . 1 . . N
O1B .48877(15) .74625(11) .68238(5) .0272(3) Uani d . 1 . . O
O2B .64857(16) .59727(10) .67307(6) .0298(3) Uani d . 1 . . O
O3B .68221(15) .71398(11) .75577(6) .0299(3) Uani d . 1 . . O
O1W .53077(13) .30913(10) .44540(5) .0181(2) Uani d . 1 . . O
H1WA .464(3) .358(2) .4462(10) .033(6) Uiso d . 1 . . H
H1WB .537(3) .2968(19) .4059(11) .035(6) Uiso d . 1 . . H
O2W .91352(13) .32180(9) .57848(5) .0164(2) Uani d . 1 . . O
H2WA .992(3) .3462(18) .5619(10) .028(5) Uiso d . 1 . . H
H2WB .904(3) .361(2) .6119(12) .039(6) Uiso d . 1 . . H
O3W .89978(16) .43233(12) .68918(6) .0256(3) Uani d . 1 . . O
H3WA .829(3) .483(2) .6897(12) .051(7) Uiso d . 1 . . H
H3WB .875(3) .377(2) .7130(13) .055(8) Uiso d . 1 . . H

loop_
_atom_site_aniso_label
_atom_site_aniso_U_11
_atom_site_aniso_U_22
_atom_site_aniso_U_33
_atom_site_aniso_U_12
_atom_site_aniso_U_13
_atom_site_aniso_U_23
Ni1 .01315(9) .00991(9) .01263(9) .00043(6) .00240(6) .00032(6)
N1 .0123(5) .0129(5) .0139(5) .0009(4) -.0004(4) -.0004(4)
N2 .0130(5) .0137(5) .0140(5) -.0009(4) .0007(4) .0007(4)
C1 .0123(6) .0156(6) .0139(6) .0018(5) -.0013(5) -.0020(5)
C2 .0195(7) .0162(7) .0185(7) .0006(5) .0032(6) -.0023(5)
C3 .0197(7) .0249(8) .0175(7) -.0008(6) .0038(6) -.0002(6)
C4 .0184(7) .0290(8) .0162(7) .0041(6) .0022(6) -.0046(6)
C5 .0179(7) .0200(7) .0195(7) .0055(6) -.0009(5) -.0073(6)
C6 .0139(6) .0172(7) .0164(6) .0026(5) -.0029(5) -.0033(5)
C7 .0187(7) .0121(6) .0209(7) .0038(5) -.0045(5) -.0029(5)
C8 .0172(7) .0132(6) .0188(7) -.0005(5) -.0034(5) .0023(5)
C9 .0123(6) .0144(6) .0158(6) .0002(5) -.0021(5) .0016(5)
C10 .0127(6) .0154(6) .0144(6) -.0009(5) -.0018(5) .0011(5)
C11 .0188(7) .0146(7) .0208(7) -.0003(5) -.0004(6) .0047(5)
C12 .0185(7) .0228(7) .0176(7) -.0039(6) .0003(5) .0073(6)
C13 .0162(7) .0222(7) .0135(6) -.0036(5) -.0001(5) .0015(5)
C14 .0204(7) .0299(8) .0153(7) -.0066(6) .0040(6) .0017(6)
C15 .0200(7) .0349(9) .0181(7) -.0020(7) .0073(6) -.0045(6)
C16 .0247(8) .0234(8) .0219(7) .0017(6) .0054(6) -.0042(6)
C17 .0219(7) .0195(7) .0175(7) -.0017(6) .0062(6) -.0005(6)
C18 .0127(6) .0188(7) .0124(6) -.0016(5) -.0001(5) -.0004(5)
N1A .0146(6) .0131(5) .0171(6) .0007(4) .0010(4) .0014(4)
O1A .0214(5) .0150(5) .0183(5) .0033(4) .0063(4) -.0008(4)
O2A .0163(5) .0141(5) .0201(5) -.0004(4) .0067(4) .0009(4)
O3A .0216(6) .0113(5) .0293(6) -.0007(4) .0044(4) .0026(4)
N1B .0236(7) .0174(6) .0174(6) -.0020(5) .0041(5) .0017(5)
O1B .0316(6) .0287(6) .0214(6) .0117(5) .0019(5) -.0018(5)
O2B .0371(7) .0218(6) .0293(6) .0105(5) -.0053(5) -.0077(5)
O3B .0359(7) .0331(7) .0198(6) -.0024(5) -.0032(5) -.0044(5)
O1W .0188(5) .0185(5) .0168(5) .0057(4) -.0001(4) -.0017(4)
O2W .0153(5) .0171(5) .0169(5) -.0011(4) .0025(4) -.0013(4)
O3W .0319(7) .0256(6) .0195(6) .0075(5) .0024(5) -.0005(5)

loop_
_atom_type_symbol
_atom_type_description
_atom_type_scat_dispersion_real
_atom_type_scat_dispersion_imag
_atom_type_scat_source
C C .0033 .0016 'International Tables Vol C Tables 4.2.6.8 and 6.1.1.4'
H H .0000 .0000 'International Tables Vol C Tables 4.2.6.8 and 6.1.1.4'
N N .0061 .0033 'International Tables Vol C Tables 4.2.6.8 and 6.1.1.4'
O O .0106 .0060 'International Tables Vol C Tables 4.2.6.8 and 6.1.1.4'
Ni Ni .3393 1.1124 'International Tables Vol C Tables 4.2.6.8 and 6.1.1.4'

loop_
_geom_angle_atom_site_label_1
_geom_angle_atom_site_label_2
_geom_angle_atom_site_label_3
_geom_angle
O1W Ni1 N1 89.30(5)
O1W Ni1 O2W 175.36(4)
N1 Ni1 O2W 92.93(4)
O1W Ni1 N2 92.73(5)
N1 Ni1 N2 81.53(5)
O2W Ni1 N2 91.63(5)
O1W Ni1 O2A 89.43(4)
N1 Ni1 O2A 169.12(4)
O2W Ni1 O2A 87.62(4)
N2 Ni1 O2A 109.33(4)
O1W Ni1 O1A 91.77(4)
N1 Ni1 O1A 109.77(4)
O2W Ni1 O1A 83.64(4)
N2 Ni1 O1A 167.89(4)
O2A Ni1 O1A 59.47(4)
C9 N1 C1 119.33(12)
C9 N1 Ni1 112.95(9)
C1 N1 Ni1 127.66(10)
C10 N2 C18 118.94(12)
C10 N2 Ni1 112.22(9)
C18 N2 Ni1 128.80(9)
N1 C1 C2 120.08(13)
N1 C1 C6 120.74(13)
C2 C1 C6 119.18(13)
C3 C2 C1 120.01(14)
C3 C2 H2 120.3(11)
C1 C2 H2 119.7(11)
C2 C3 C4 121.01(15)
C2 C3 H3 119.3(11)
C4 C3 H3 119.6(11)
C5 C4 C3 120.22(14)
C5 C4 H4 121.0(11)
C3 C4 H4 118.8(11)
C4 C5 C6 120.26(14)
C4 C5 H5 120.9(12)
C6 C5 H5 118.8(12)
C7 C6 C5 122.53(13)
C7 C6 C1 118.15(13)
C5 C6 C1 119.31(14)
C8 C7 C6 120.31(13)
C8 C7 H7 118.8(12)
C6 C7 H7 120.9(12)
C7 C8 C9 119.16(14)
C7 C8 H8 121.6(12)
C9 C8 H8 119.3(12)
N1 C9 C8 122.29(13)
N1 C9 C10 116.21(12)
C8 C9 C10 121.46(13)
N2 C10 C11 122.29(13)
N2 C10 C9 116.71(12)
C11 C10 C9 120.99(13)
C12 C11 C10 119.47(14)
C12 C11 H11 118.7(12)
C10 C11 H11 121.8(12)
C11 C12 C13 119.80(14)
C11 C12 H12 119.9(12)
C13 C12 H12 120.3(12)
C12 C13 C14 122.79(14)
C12 C13 C18 118.04(13)
C14 C13 C18 119.12(14)
C15 C14 C13 120.68(14)
C15 C14 H14 121.3(12)
C13 C14 H14 118.0(13)
C14 C15 C16 120.02(15)
C14 C15 H15 119.8(12)
C16 C15 H15 120.1(12)
C17 C16 C15 120.99(15)
C17 C16 H16 118.8(13)
C15 C16 H16 120.2(13)
C16 C17 C18 120.35(14)
C16 C17 H17 119.1(12)
C18 C17 H17 120.5(12)
N2 C18 C17 119.95(13)
N2 C18 C13 121.30(13)
C17 C18 C13 118.73(13)
O3A N1A O1A 122.67(12)
O3A N1A O2A 121.59(12)
O1A N1A O2A 115.74(11)
N1A O1A Ni1 91.04(8)
N1A O2A Ni1 93.39(8)
O3B N1B O2B 120.75(13)
O3B N1B O1B 120.31(13)
O2B N1B O1B 118.94(13)
Ni1 O1W H1WA 119.8(16)
Ni1 O1W H1WB 125.1(15)
H1WA O1W H1WB 104(2)
Ni1 O2W H2WA 112.0(14)
Ni1 O2W H2WB 117.5(16)
H2WA O2W H2WB 109(2)
H3WA O3W H3WB 107(2)

loop_
_geom_bond_atom_site_label_1
_geom_bond_atom_site_label_2
_geom_bond_site_symmetry_2
_geom_bond_distance
_geom_bond_publ_flag
Ni1 O1W . 2.0441(11) y
Ni1 N1 . 2.0476(12) y
Ni1 O2W . 2.0507(11) y
Ni1 N2 . 2.0622(12) y
Ni1 O2A . 2.1477(10) y
Ni1 O1A . 2.2065(10) y
N1 C9 . 1.3390(18) ?
N1 C1 . 1.3805(18) ?
N2 C10 . 1.3352(18) ?
N2 C18 . 1.3775(18) ?
C1 C2 . 1.415(2) ?
C1 C6 . 1.4242(19) ?
C2 C3 . 1.373(2) ?
C2 H2 . .899(18) ?
C3 C4 . 1.415(2) ?
C3 H3 . .941(19) ?
C4 C5 . 1.367(2) ?
C4 H4 . .973(19) ?
C5 C6 . 1.423(2) ?
C5 H5 . .935(19) ?
C6 C7 . 1.407(2) ?
C7 C8 . 1.367(2) ?
C7 H7 . .917(19) ?
C8 C9 . 1.412(2) ?
C8 H8 . .94(2) ?
C9 C10 . 1.489(2) ?
C10 C11 . 1.4188(19) ?
C11 C12 . 1.368(2) ?
C11 H11 . .94(2) ?
C12 C13 . 1.408(2) ?
C12 H12 . .97(2) ?
C13 C14 . 1.421(2) ?
C13 C18 . 1.428(2) ?
C14 C15 . 1.362(2) ?
C14 H14 . .90(2) ?
C15 C16 . 1.413(2) ?
C15 H15 . .93(2) ?
C16 C17 . 1.369(2) ?
C16 H16 . .95(2) ?
C17 C18 . 1.415(2) ?
C17 H17 . .909(19) ?
N1A O3A . 1.2225(16) y
N1A O1A . 1.2694(15) y
N1A O2A . 1.2818(15) y
N1B O3B . 1.2467(17) y
N1B O2B . 1.2477(17) y
N1B O1B . 1.2648(17) y
O1W H1WA . .79(2) ?
O1W H1WB . .84(2) ?
O2W H2WA . .82(2) ?
O2W H2WB . .83(2) ?
O3W H3WA . .82(3) ?
O3W H3WB . .83(3) ?

loop_
_geom_hbond_atom_site_label_D
_geom_hbond_atom_site_label_H
_geom_hbond_atom_site_label_A
_geom_hbond_site_symmetry_A
_geom_hbond_distance_DH
_geom_hbond_distance_HA
_geom_hbond_distance_DA
_geom_hbond_angle_DHA
O1W H1WA O2A 3_666 .79(2) 2.09(2) 2.858(2) 165(2)
O1W H1WB O1B 3_666 .84(2) 1.90(2) 2.7330(10) 168(2)
O1W H1WB O2B 3_666 .84(2) 2.49(2) 2.987(2) 119(2)
O2W H2WA O3A 3_766 .82(2) 2.08(2) 2.878(2) 165(2)
O2W H2WB O3W 1_555 .83(2) 1.81(2) 2.634(2) 173(2)
O3W H3WA O2B 1_555 .82(3) 2.00(3) 2.811(2) 169(3)
O3W H3WB O3B 2_646 .83(3) 2.02(3) 2.814(2) 162(3)
C2 H2 O1A 1_555 .90(2) 2.27(2) 3.131(2) 161(2)
C17 H17 O2A 1_555 .91(2) 2.30(2) 3.156(2) 156(2)

loop_
_geom_torsion_atom_site_label_1
_geom_torsion_atom_site_label_2
_geom_torsion_atom_site_label_3
_geom_torsion_atom_site_label_4
_geom_torsion
O1W Ni1 N1 C9 -94.13(10)
O2W Ni1 N1 C9 89.95(10)
N2 Ni1 N1 C9 -1.27(10)
O2A Ni1 N1 C9 -177.46(19)
O1A Ni1 N1 C9 174.23(9)
O1W Ni1 N1 C1 83.02(11)
O2W Ni1 N1 C1 -92.90(11)
N2 Ni1 N1 C1 175.89(12)
O2A Ni1 N1 C1 -.3(3)
O1A Ni1 N1 C1 -8.61(12)
O1W Ni1 N2 C10 93.42(10)
N1 Ni1 N2 C10 4.53(10)
O2W Ni1 N2 C10 -88.18(10)
O2A Ni1 N2 C10 -176.23(9)
O1A Ni1 N2 C10 -154.87(18)
O1W Ni1 N2 C18 -88.89(12)
N1 Ni1 N2 C18 -177.77(12)
O2W Ni1 N2 C18 89.51(12)
O2A Ni1 N2 C18 1.47(13)
O1A Ni1 N2 C18 22.8(3)
C9 N1 C1 C2 -178.29(13)
Ni1 N1 C1 C2 4.72(19)
C9 N1 C1 C6 .97(19)
Ni1 N1 C1 C6 -176.03(10)
N1 C1 C2 C3 179.38(13)
C6 C1 C2 C3 .1(2)
C1 C2 C3 C4 .3(2)
C2 C3 C4 C5 -.4(2)
C3 C4 C5 C6 .1(2)
C4 C5 C6 C7 -179.25(14)
C4 C5 C6 C1 .3(2)
N1 C1 C6 C7 -.1(2)
C2 C1 C6 C7 179.17(13)
N1 C1 C6 C5 -179.66(12)
C2 C1 C6 C5 -.4(2)
C5 C6 C7 C8 179.01(14)
C1 C6 C7 C8 -.6(2)
C6 C7 C8 C9 .3(2)
C1 N1 C9 C8 -1.2(2)
Ni1 N1 C9 C8 176.19(11)
C1 N1 C9 C10 -179.37(12)
Ni1 N1 C9 C10 -1.95(15)
C7 C8 C9 N1 .6(2)
C7 C8 C9 C10 178.63(13)
C18 N2 C10 C11 -4.0(2)
Ni1 N2 C10 C11 173.91(11)
C18 N2 C10 C9 175.17(12)
Ni1 N2 C10 C9 -6.88(15)
N1 C9 C10 N2 6.11(19)
C8 C9 C10 N2 -172.06(13)
N1 C9 C10 C11 -174.67(13)
C8 C9 C10 C11 7.2(2)
N2 C10 C11 C12 2.2(2)
C9 C10 C11 C12 -176.96(13)
C10 C11 C12 C13 1.7(2)
C11 C12 C13 C14 174.15(14)
C11 C12 C13 C18 -3.5(2)
C12 C13 C14 C15 -176.77(15)
C18 C13 C14 C15 .9(2)
C13 C14 C15 C16 -2.7(2)
C14 C15 C16 C17 1.5(3)
C15 C16 C17 C18 1.6(2)
C10 N2 C18 C17 -176.08(13)
Ni1 N2 C18 C17 6.36(19)
C10 N2 C18 C13 2.0(2)
Ni1 N2 C18 C13 -175.53(10)
C16 C17 C18 N2 174.87(14)
C16 C17 C18 C13 -3.3(2)
C12 C13 C18 N2 1.7(2)
C14 C13 C18 N2 -176.04(13)
C12 C13 C18 C17 179.84(14)
C14 C13 C18 C17 2.1(2)
O3A N1A O1A Ni1 174.32(12)
O2A N1A O1A Ni1 -5.67(11)
O1W Ni1 O1A N1A 91.83(8)
N1 Ni1 O1A N1A -178.28(7)
O2W Ni1 O1A N1A -87.45(8)
N2 Ni1 O1A N1A -20.0(2)
O2A Ni1 O1A N1A 3.54(7)
O3A N1A O2A Ni1 -174.16(11)
O1A N1A O2A Ni1 5.84(12)
O1W Ni1 O2A N1A -95.90(8)
N1 Ni1 O2A N1A -12.6(3)
O2W Ni1 O2A N1A 80.51(8)
N2 Ni1 O2A N1A 171.40(8)
O1A Ni1 O2A N1A -3.51(7)
